data_7135145
loop_
_publ_author_name
'Chang, Ke-Wei'
'Lai, Ting-Yi'
'Chin, To-Jen'
'Anitha, Mandala'
'Liu, Yi-Hung'
'Ishiwari, Fumitaka'
'Saeki, Akinori'
'Farrell, Jeffrey M.'

_publ_section_title
;
 Facile &#x3c0;-extension of boron-doped polycyclic aromatic hydrocarbons
 by frustrated Lewis pair alkynylation.
;
_journal_name_full 'Chemical communications (Cambridge, England)'
_journal_paper_doi 10.1039/d5cc05480j
_journal_year 2025
_chemical_formula_moiety 'C48 H38 B2'
_chemical_formula_sum 'C48 H38 B2'
_chemical_formula_weight 636.40
_space_group_crystal_system monoclinic
_space_group_IT_number 14
_space_group_name_Hall '-P 2yn'
_space_group_name_H-M_alt 'P 1 21/n 1'
_atom_sites_solution_hydrogens geom
_atom_sites_solution_primary dual
_audit_creation_date 2025-05-26
_audit_creation_method
;
Olex2 1.5
(compiled 2025.04.05 svn.rf049d14d for OlexSys, GUI svn.r7224)
;
_audit_update_record
;
2025-08-25 deposited with the CCDC.	2025-10-24 downloaded from the CCDC.
;
_cell_angle_alpha 90
_cell_angle_beta 103.451(2)
_cell_angle_gamma 90
_cell_formula_units_Z 4
_cell_length_a 27.7844(13)
_cell_length_b 3.9198(2)
_cell_length_c 32.0442(15)
_cell_measurement_reflns_used 9839
_cell_measurement_temperature 100.00
_cell_measurement_theta_max 70.3341
_cell_measurement_theta_min 2.4004
_cell_volume 3394.2(3)
_computing_molecular_graphics 'Olex2 1.5 (Dolomanov et al., 2009)'
_computing_publication_material 'Olex2 1.5 (Dolomanov et al., 2009)'
_computing_structure_refinement 'SHELXL 2019/3 (Sheldrick, 2015)'
_computing_structure_solution 'SHELXT 2018/2 (Sheldrick, 2018)'
_diffrn_ambient_temperature 100.00
_diffrn_measured_fraction_theta_full 0.991
_diffrn_measured_fraction_theta_max 0.985
_diffrn_measurement_device_type 'Bruker AXS D8 VENTURE, PhotonIII_C28'
_diffrn_radiation_type CuK\a
_diffrn_radiation_wavelength 1.54184
_diffrn_reflns_av_R_equivalents 0.0351
_diffrn_reflns_av_unetI/netI 0.0290
_diffrn_reflns_Laue_measured_fraction_full 0.991
_diffrn_reflns_Laue_measured_fraction_max 0.985
_diffrn_reflns_limit_h_max 33
_diffrn_reflns_limit_h_min -33
_diffrn_reflns_limit_k_max 4
_diffrn_reflns_limit_k_min -4
_diffrn_reflns_limit_l_max 39
_diffrn_reflns_limit_l_min -39
_diffrn_reflns_number 28752
_diffrn_reflns_point_group_measured_fraction_full 0.991
_diffrn_reflns_point_group_measured_fraction_max 0.985
_diffrn_reflns_theta_full 67.684
_diffrn_reflns_theta_max 70.334
_diffrn_reflns_theta_min 1.898
_diffrn_source_current 1.0
_diffrn_source_power 0.05
_diffrn_source_voltage 50.0
_exptl_absorpt_coefficient_mu 0.521
_exptl_absorpt_correction_T_max 1.0000
_exptl_absorpt_correction_T_min 0.8978
_exptl_absorpt_correction_type multi-scan
_exptl_absorpt_process_details
;
SADABS-2016/2 (Bruker,2016/2) was used for absorption correction.
wR2(int) was 0.1202 before and 0.0500 after correction.
The Ratio of minimum to maximum transmission is 0.8978.
The \l/2 correction factor is Not present.
;
_exptl_crystal_colour black
_exptl_crystal_colour_primary black
_exptl_crystal_density_diffrn 1.245
_exptl_crystal_description plate
_exptl_crystal_F_000 1344
_exptl_crystal_size_max 0.15
_exptl_crystal_size_mid 0.1
_exptl_crystal_size_min 0.02
_refine_diff_density_max 0.286
_refine_diff_density_min -0.255
_refine_diff_density_rms 0.051
_refine_ls_extinction_method none
_refine_ls_goodness_of_fit_ref 1.030
_refine_ls_hydrogen_treatment constr
_refine_ls_matrix_type full
_refine_ls_number_parameters 457
_refine_ls_number_reflns 6380
_refine_ls_number_restraints 0
_refine_ls_restrained_S_all 1.030
_refine_ls_R_factor_all 0.0484
_refine_ls_R_factor_gt 0.0424
_refine_ls_shift/su_max 0.001
_refine_ls_shift/su_mean 0.000
_refine_ls_structure_factor_coef Fsqd
_refine_ls_weighting_details 'w=1/[\s^2^(Fo^2^)+(0.0683P)^2^+1.3119P] where P=(Fo^2^+2Fc^2^)/3'
_refine_ls_weighting_scheme calc
_refine_ls_wR_factor_gt 0.1135
_refine_ls_wR_factor_ref 0.1191
_reflns_Friedel_coverage 0.000
_reflns_number_gt 5598
_reflns_number_total 6380
_reflns_threshold_expression 'I > 2\s(I)'
_cod_data_source_file d5cc05480j2.cif
_cod_data_source_block cu_ic23148_0m
_cod_database_code 7135145
_shelx_shelxl_version_number 2019/3
_shelx_space_group_comment
;
The symmetry employed for this shelxl refinement is uniquely defined
by the following loop, which should always be used as a source of
symmetry information in preference to the above space-group names.
They are only intended as comments.
;
_shelx_estimated_absorpt_t_max 0.990
_shelx_estimated_absorpt_t_min 0.926
_olex2_refinement_description
;
1. Fixed Uiso
 At 1.2 times of:
  All C(H) groups
 At 1.5 times of:
  All C(H,H,H) groups
2.a Aromatic/amide H refined with riding coordinates:
 C39(H39), C37(H37), C46(H46), C36(H36), C34(H34), C14(H14), C13(H13),
 C42(H42), C43(H43), C44(H44), C27(H27), C45(H45), C20(H20), C28(H28), C9(H9),
 C5(H5), C31(H31), C30(H30), C29(H29), C22(H22)
2.b Idealised Me refined as rotating group:
 C3(H3A,H3B,H3C), C26(H26A,H26B,H26C), C25(H25A,H25B,H25C), C2(H2A,H2B,H2C),
 C1(H1A,H1B,H1C), C24(H24A,H24B,H24C)
;
_olex2_submission_original_sample_id ic23148
_olex2_submission_special_instructions 'No special instructions were received'

loop_
_space_group_symop_operation_xyz
'x, y, z'
'-x+1/2, y+1/2, -z+1/2'
'-x, -y, -z'
'x-1/2, -y-1/2, z-1/2'

loop_
_atom_site_label
_atom_site_type_symbol
_atom_site_fract_x
_atom_site_fract_y
_atom_site_fract_z
_atom_site_U_iso_or_equiv
_atom_site_adp_type
_atom_site_occupancy
_atom_site_site_symmetry_order
_atom_site_calc_flag
_atom_site_refinement_flags_posn
_atom_site_refinement_flags_adp
_atom_site_refinement_flags_occupancy
_atom_site_disorder_assembly
_atom_site_disorder_group
C12 C 0.56894(4) 0.8660(3) 0.26128(4) 0.0156(3) Uani 1 1 d . . . . .
C48 C 0.65037(4) 1.0250(3) 0.30700(4) 0.0151(3) Uani 1 1 d . . . . .
C47 C 0.61701(4) 1.0118(3) 0.26603(4) 0.0149(3) Uani 1 1 d . . . . .
C38 C 0.63195(4) 1.1410(3) 0.22919(4) 0.0156(3) Uani 1 1 d . . . . .
C16 C 0.66012(4) 0.7692(3) 0.42843(4) 0.0172(3) Uani 1 1 d . . . . .
C17 C 0.64728(4) 0.6704(3) 0.46003(4) 0.0173(3) Uani 1 1 d . . . . .
C6 C 0.37977(5) 0.2904(3) 0.23880(4) 0.0186(3) Uani 1 1 d . . . . .
C39 C 0.60019(5) 1.1095(3) 0.18651(4) 0.0169(3) Uani 1 1 d . . . . .
H39 H 0.612313 1.196606 0.163247 0.020 Uiso 1 1 calc R U . . .
C10 C 0.44059(4) 0.5751(3) 0.20612(4) 0.0170(3) Uani 1 1 d . . . . .
C37 C 0.67820(4) 1.2905(3) 0.23458(4) 0.0168(3) Uani 1 1 d . . . . .
H37 H 0.687677 1.386675 0.210471 0.020 Uiso 1 1 calc R U . . .
C46 C 0.47864(5) 1.0278(3) 0.11762(4) 0.0181(3) Uani 1 1 d . . . . .
H46 H 0.461538 1.116848 0.137669 0.022 Uiso 1 1 calc R U . . .
C15 C 0.63650(4) 0.8946(3) 0.34397(4) 0.0159(3) Uani 1 1 d . . . . .
C18 C 0.63069(5) 0.5565(3) 0.49678(4) 0.0179(3) Uani 1 1 d . . . . .
C36 C 0.71117(4) 1.3025(3) 0.27482(4) 0.0168(3) Uani 1 1 d . . . . .
H36 H 0.742698 1.405588 0.277527 0.020 Uiso 1 1 calc R U . . .
C11 C 0.48203(4) 0.6881(3) 0.21000(4) 0.0170(3) Uani 1 1 d . . . . .
C41 C 0.52810(4) 0.9289(3) 0.13160(4) 0.0166(3) Uani 1 1 d . . . . .
C34 C 0.73530(4) 1.1591(3) 0.35135(4) 0.0169(3) Uani 1 1 d . . . . .
H34 H 0.767032 1.251694 0.351865 0.020 Uiso 1 1 calc R U . . .
C7 C 0.39163(4) 0.4430(3) 0.20270(4) 0.0169(3) Uani 1 1 d . . . . .
C35 C 0.69872(4) 1.1670(3) 0.31080(4) 0.0156(3) Uani 1 1 d . . . . .
C32 C 0.77053(4) 1.0104(3) 0.42623(4) 0.0169(3) Uani 1 1 d . . . . .
C14 C 0.58904(4) 0.7593(3) 0.33846(4) 0.0172(3) Uani 1 1 d . . . . .
H14 H 0.578723 0.674477 0.362750 0.021 Uiso 1 1 calc R U . . .
C13 C 0.55614(4) 0.7450(3) 0.29808(4) 0.0174(3) Uani 1 1 d . . . . .
H13 H 0.524171 0.650016 0.295756 0.021 Uiso 1 1 calc R U . . .
C33 C 0.72770(4) 1.0297(3) 0.38862(4) 0.0166(3) Uani 1 1 d . . . . .
C42 C 0.55217(5) 0.7971(3) 0.10135(4) 0.0190(3) Uani 1 1 d . . . . .
H42 H 0.585830 0.729153 0.110211 0.023 Uiso 1 1 calc R U . . .
C40 C 0.55443(4) 0.9650(3) 0.17715(4) 0.0163(3) Uani 1 1 d . . . . .
C19 C 0.58313(5) 0.4097(3) 0.49105(4) 0.0192(3) Uani 1 1 d . . . . .
C43 C 0.52761(5) 0.7640(3) 0.05855(4) 0.0205(3) Uani 1 1 d . . . . .
H43 H 0.544401 0.672733 0.038399 0.025 Uiso 1 1 calc R U . . .
C44 C 0.47849(5) 0.8642(3) 0.04520(4) 0.0207(3) Uani 1 1 d . . . . .
H44 H 0.461609 0.841609 0.015937 0.025 Uiso 1 1 calc R U . . .
C27 C 0.76767(5) 1.1342(3) 0.46645(4) 0.0194(3) Uani 1 1 d . . . . .
H27 H 0.737501 1.228512 0.470294 0.023 Uiso 1 1 calc R U . . .
C23 C 0.66126(5) 0.5924(3) 0.53848(4) 0.0200(3) Uani 1 1 d . . . . .
C45 C 0.45420(5) 0.9974(3) 0.07473(4) 0.0199(3) Uani 1 1 d . . . . .
H45 H 0.420691 1.068109 0.065610 0.024 Uiso 1 1 calc R U . . .
C20 C 0.56703(5) 0.3055(3) 0.52698(4) 0.0219(3) Uani 1 1 d . . . . .
H20 H 0.534993 0.208278 0.523238 0.026 Uiso 1 1 calc R U . . .
C28 C 0.80861(5) 1.1205(4) 0.50090(4) 0.0216(3) Uani 1 1 d . . . . .
H28 H 0.806466 1.210617 0.527931 0.026 Uiso 1 1 calc R U . . .
C8 C 0.35542(5) 0.4690(3) 0.16364(4) 0.0182(3) Uani 1 1 d . . . . .
C9 C 0.30822(5) 0.3432(3) 0.16197(4) 0.0210(3) Uani 1 1 d . . . . .
H9 H 0.283759 0.360420 0.135848 0.025 Uiso 1 1 calc R U . . .
C5 C 0.33196(5) 0.1684(3) 0.23541(4) 0.0205(3) Uani 1 1 d . . . . .
H5 H 0.323849 0.065648 0.259741 0.025 Uiso 1 1 calc R U . . .
C3 C 0.36744(5) 0.6282(4) 0.12465(4) 0.0215(3) Uani 1 1 d . . . . .
H3A H 0.378011 0.864820 0.131031 0.032 Uiso 1 1 calc R U . . .
H3B H 0.337992 0.624106 0.100863 0.032 Uiso 1 1 calc R U . . .
H3C H 0.394147 0.499535 0.116612 0.032 Uiso 1 1 calc R U . . .
C31 C 0.81524(5) 0.8682(3) 0.42184(4) 0.0193(3) Uani 1 1 d . . . . .
H31 H 0.817862 0.783024 0.394697 0.023 Uiso 1 1 calc R U . . .
C30 C 0.85582(5) 0.8492(3) 0.45641(4) 0.0218(3) Uani 1 1 d . . . . .
H30 H 0.885800 0.749285 0.452933 0.026 Uiso 1 1 calc R U . . .
C29 C 0.85258(5) 0.9763(3) 0.49610(4) 0.0227(3) Uani 1 1 d . . . . .
H29 H 0.880332 0.964515 0.519836 0.027 Uiso 1 1 calc R U . . .
C21 C 0.59659(5) 0.3397(3) 0.56838(4) 0.0230(3) Uani 1 1 d . . . . .
C22 C 0.64340(5) 0.4833(4) 0.57324(4) 0.0230(3) Uani 1 1 d . . . . .
H22 H 0.663817 0.507453 0.601306 0.028 Uiso 1 1 calc R U . . .
C4 C 0.29567(5) 0.1927(3) 0.19733(5) 0.0219(3) Uani 1 1 d . . . . .
C26 C 0.55100(5) 0.3630(4) 0.44661(4) 0.0229(3) Uani 1 1 d . . . . .
H26A H 0.544118 0.585922 0.432644 0.034 Uiso 1 1 calc R U . . .
H26B H 0.519793 0.254537 0.448479 0.034 Uiso 1 1 calc R U . . .
H26C H 0.568178 0.218233 0.429784 0.034 Uiso 1 1 calc R U . . .
C25 C 0.71223(5) 0.7440(4) 0.54523(4) 0.0237(3) Uani 1 1 d . . . . .
H25A H 0.730301 0.630853 0.526257 0.036 Uiso 1 1 calc R U . . .
H25B H 0.730032 0.711411 0.575162 0.036 Uiso 1 1 calc R U . . .
H25C H 0.709550 0.988386 0.538659 0.036 Uiso 1 1 calc R U . . .
C2 C 0.41824(5) 0.2602(4) 0.28041(4) 0.0233(3) Uani 1 1 d . . . . .
H2A H 0.447030 0.136218 0.275454 0.035 Uiso 1 1 calc R U . . .
H2B H 0.404268 0.136035 0.301381 0.035 Uiso 1 1 calc R U . . .
H2C H 0.428426 0.488601 0.291450 0.035 Uiso 1 1 calc R U . . .
C1 C 0.24399(5) 0.0589(4) 0.19396(5) 0.0283(3) Uani 1 1 d . . . . .
H1A H 0.219858 0.228908 0.179657 0.042 Uiso 1 1 calc R U . . .
H1B H 0.239095 0.013875 0.222768 0.042 Uiso 1 1 calc R U . . .
H1C H 0.239434 -0.152894 0.177253 0.042 Uiso 1 1 calc R U . . .
C24 C 0.57879(6) 0.2221(4) 0.60703(5) 0.0303(3) Uani 1 1 d . . . . .
H24A H 0.551150 0.365977 0.610525 0.045 Uiso 1 1 calc R U . . .
H24B H 0.605894 0.239618 0.632704 0.045 Uiso 1 1 calc R U . . .
H24C H 0.567774 -0.015586 0.602965 0.045 Uiso 1 1 calc R U . . .
B1 B 0.53369(5) 0.8396(4) 0.21552(5) 0.0165(3) Uani 1 1 d . . . . .
B2 B 0.67481(5) 0.8980(4) 0.38827(5) 0.0165(3) Uani 1 1 d . . . . .

loop_
_atom_site_aniso_label
_atom_site_aniso_U_11
_atom_site_aniso_U_22
_atom_site_aniso_U_33
_atom_site_aniso_U_23
_atom_site_aniso_U_13
_atom_site_aniso_U_12
C12 0.0145(6) 0.0152(6) 0.0176(6) 0.0000(5) 0.0048(5) 0.0013(5)
C48 0.0150(6) 0.0134(6) 0.0176(6) -0.0007(5) 0.0055(5) 0.0014(5)
C47 0.0151(6) 0.0142(6) 0.0160(6) -0.0004(5) 0.0047(5) 0.0023(5)
C38 0.0157(6) 0.0141(6) 0.0182(6) 0.0004(5) 0.0064(5) 0.0020(5)
C16 0.0127(5) 0.0188(6) 0.0191(6) -0.0010(5) 0.0015(5) 0.0001(5)
C17 0.0158(6) 0.0171(6) 0.0189(6) -0.0003(5) 0.0036(5) 0.0009(5)
C6 0.0193(6) 0.0163(6) 0.0219(7) -0.0020(5) 0.0085(5) 0.0014(5)
C39 0.0186(6) 0.0180(6) 0.0155(6) 0.0028(5) 0.0068(5) 0.0026(5)
C10 0.0188(6) 0.0176(6) 0.0152(6) -0.0012(5) 0.0053(5) 0.0019(5)
C37 0.0174(6) 0.0171(6) 0.0175(6) 0.0014(5) 0.0073(5) 0.0013(5)
C46 0.0196(6) 0.0189(6) 0.0169(6) 0.0018(5) 0.0062(5) 0.0003(5)
C15 0.0157(6) 0.0147(6) 0.0181(6) 0.0000(5) 0.0060(5) 0.0016(5)
C18 0.0204(6) 0.0152(6) 0.0195(6) 0.0011(5) 0.0077(5) 0.0023(5)
C36 0.0141(6) 0.0166(6) 0.0208(6) -0.0006(5) 0.0063(5) -0.0005(5)
C11 0.0188(6) 0.0199(6) 0.0125(6) 0.0005(5) 0.0041(5) 0.0008(5)
C41 0.0187(6) 0.0161(6) 0.0157(6) 0.0028(5) 0.0055(5) -0.0020(5)
C34 0.0132(5) 0.0170(6) 0.0207(6) -0.0019(5) 0.0044(5) -0.0011(5)
C7 0.0160(6) 0.0153(6) 0.0205(6) -0.0023(5) 0.0063(5) 0.0003(5)
C35 0.0154(6) 0.0143(6) 0.0177(6) -0.0008(5) 0.0052(5) 0.0012(5)
C32 0.0153(6) 0.0162(6) 0.0193(6) 0.0013(5) 0.0041(5) -0.0027(5)
C14 0.0166(6) 0.0202(6) 0.0158(6) 0.0013(5) 0.0058(5) -0.0003(5)
C13 0.0143(6) 0.0191(6) 0.0193(6) 0.0006(5) 0.0051(5) -0.0013(5)
C33 0.0153(6) 0.0159(6) 0.0184(6) -0.0019(5) 0.0038(5) 0.0006(5)
C42 0.0185(6) 0.0197(6) 0.0195(6) 0.0018(5) 0.0059(5) 0.0009(5)
C40 0.0168(6) 0.0159(6) 0.0168(6) 0.0005(5) 0.0050(5) 0.0025(5)
C19 0.0214(6) 0.0162(6) 0.0217(7) 0.0007(5) 0.0083(5) 0.0022(5)
C43 0.0251(6) 0.0214(7) 0.0172(6) -0.0004(5) 0.0092(5) -0.0015(5)
C44 0.0237(6) 0.0225(7) 0.0154(6) 0.0017(5) 0.0036(5) -0.0038(5)
C27 0.0166(6) 0.0203(6) 0.0214(7) 0.0003(5) 0.0047(5) 0.0004(5)
C23 0.0233(6) 0.0180(6) 0.0195(6) 0.0008(5) 0.0067(5) 0.0032(5)
C45 0.0181(6) 0.0212(7) 0.0197(7) 0.0038(5) 0.0030(5) -0.0001(5)
C20 0.0235(6) 0.0191(7) 0.0260(7) 0.0008(5) 0.0117(5) -0.0007(5)
C28 0.0229(6) 0.0231(7) 0.0176(6) -0.0019(5) 0.0024(5) -0.0018(5)
C8 0.0178(6) 0.0170(6) 0.0208(7) -0.0024(5) 0.0066(5) 0.0009(5)
C9 0.0168(6) 0.0218(7) 0.0242(7) -0.0032(5) 0.0042(5) 0.0008(5)
C5 0.0217(6) 0.0190(6) 0.0242(7) 0.0001(5) 0.0119(5) -0.0002(5)
C3 0.0191(6) 0.0252(7) 0.0203(7) 0.0000(5) 0.0044(5) 0.0005(5)
C31 0.0171(6) 0.0200(6) 0.0215(7) -0.0007(5) 0.0059(5) -0.0017(5)
C30 0.0154(6) 0.0209(7) 0.0285(7) 0.0000(5) 0.0041(5) 0.0009(5)
C29 0.0176(6) 0.0227(7) 0.0245(7) 0.0018(5) -0.0017(5) -0.0024(5)
C21 0.0300(7) 0.0202(7) 0.0221(7) 0.0030(5) 0.0130(6) 0.0029(6)
C22 0.0285(7) 0.0233(7) 0.0178(7) 0.0002(5) 0.0065(5) 0.0025(6)
C4 0.0182(6) 0.0191(7) 0.0308(7) -0.0038(5) 0.0103(5) -0.0005(5)
C26 0.0214(6) 0.0248(7) 0.0237(7) 0.0001(5) 0.0078(5) -0.0026(6)
C25 0.0237(7) 0.0262(7) 0.0203(7) -0.0002(5) 0.0036(5) -0.0009(6)
C2 0.0251(7) 0.0255(7) 0.0204(7) 0.0020(5) 0.0077(5) -0.0012(6)
C1 0.0199(6) 0.0294(8) 0.0374(8) -0.0017(6) 0.0105(6) -0.0036(6)
C24 0.0377(8) 0.0315(8) 0.0260(7) 0.0042(6) 0.0161(6) -0.0008(7)
B1 0.0161(6) 0.0154(7) 0.0187(7) -0.0003(5) 0.0054(5) 0.0021(6)
B2 0.0172(7) 0.0144(7) 0.0183(7) -0.0007(5) 0.0053(5) 0.0012(5)

loop_
_atom_type_symbol
_atom_type_description
_atom_type_scat_dispersion_real
_atom_type_scat_dispersion_imag
_atom_type_scat_source
C C 0.0181 0.0091 'International Tables Vol C Tables 4.2.6.8 and 6.1.1.4'
H H 0.0000 0.0000 'International Tables Vol C Tables 4.2.6.8 and 6.1.1.4'
B B 0.0090 0.0039 'International Tables Vol C Tables 4.2.6.8 and 6.1.1.4'

loop_
_geom_angle_atom_site_label_1
_geom_angle_atom_site_label_2
_geom_angle_atom_site_label_3
_geom_angle
_geom_angle_site_symmetry_1
_geom_angle_site_symmetry_3
_geom_angle_publ_flag
C47 C12 B1 119.49(11) . . ?
C13 C12 C47 117.57(11) . . ?
C13 C12 B1 122.92(11) . . ?
C47 C48 C15 120.73(11) . . ?
C47 C48 C35 119.35(11) . . ?
C15 C48 C35 119.92(11) . . ?
C12 C47 C38 119.80(11) . . ?
C48 C47 C12 120.42(11) . . ?
C48 C47 C38 119.78(11) . . ?
C47 C38 C39 121.19(11) . . ?
C37 C38 C47 119.02(11) . . ?
C37 C38 C39 119.77(11) . . ?
C17 C16 B2 178.37(13) . . ?
C16 C17 C18 178.37(13) . . ?
C7 C6 C2 120.48(11) . . ?
C5 C6 C7 118.90(12) . . ?
C5 C6 C2 120.62(12) . . ?
C38 C39 H39 117.4 . . ?
C40 C39 C38 125.17(11) . . ?
C40 C39 H39 117.4 . . ?
C11 C10 C7 178.50(13) . . ?
C38 C37 H37 119.4 . . ?
C38 C37 C36 121.24(11) . . ?
C36 C37 H37 119.4 . . ?
C41 C46 H46 119.6 . . ?
C45 C46 H46 119.6 . . ?
C45 C46 C41 120.75(12) . . ?
C48 C15 B2 119.58(11) . . ?
C14 C15 C48 117.55(11) . . ?
C14 C15 B2 122.84(11) . . ?
C19 C18 C17 119.33(11) . . ?
C23 C18 C17 120.58(11) . . ?
C23 C18 C19 120.09(12) . . ?
C37 C36 H36 119.4 . . ?
C35 C36 C37 121.21(11) . . ?
C35 C36 H36 119.4 . . ?
C10 C11 B1 178.30(14) . . ?
C46 C41 C42 118.26(11) . . ?
C46 C41 C40 120.89(11) . . ?
C42 C41 C40 120.85(11) . . ?
C35 C34 H34 117.4 . . ?
C33 C34 H34 117.4 . . ?
C33 C34 C35 125.11(11) . . ?
C6 C7 C10 119.27(11) . . ?
C6 C7 C8 120.22(11) . . ?
C8 C7 C10 120.50(11) . . ?
C48 C35 C34 121.00(11) . . ?
C36 C35 C48 119.29(11) . . ?
C36 C35 C34 119.67(11) . . ?
C27 C32 C33 121.61(11) . . ?
C27 C32 C31 118.29(11) . . ?
C31 C32 C33 120.10(11) . . ?
C15 C14 H14 119.1 . . ?
C15 C14 C13 121.80(11) . . ?
C13 C14 H14 119.1 . . ?
C12 C13 C14 121.91(11) . . ?
C12 C13 H13 119.0 . . ?
C14 C13 H13 119.0 . . ?
C34 C33 C32 118.23(11) . . ?
C34 C33 B2 117.23(11) . . ?
C32 C33 B2 124.49(11) . . ?
C41 C42 H42 119.5 . . ?
C43 C42 C41 120.98(12) . . ?
C43 C42 H42 119.5 . . ?
C39 C40 C41 118.66(11) . . ?
C39 C40 B1 117.18(11) . . ?
C41 C40 B1 124.13(11) . . ?
C18 C19 C26 120.21(11) . . ?
C20 C19 C18 118.88(12) . . ?
C20 C19 C26 120.90(12) . . ?
C42 C43 H43 120.0 . . ?
C44 C43 C42 119.99(12) . . ?
C44 C43 H43 120.0 . . ?
C43 C44 H44 120.1 . . ?
C45 C44 C43 119.74(12) . . ?
C45 C44 H44 120.1 . . ?
C32 C27 H27 119.7 . . ?
C28 C27 C32 120.52(12) . . ?
C28 C27 H27 119.7 . . ?
C18 C23 C25 120.91(11) . . ?
C22 C23 C18 118.65(12) . . ?
C22 C23 C25 120.44(12) . . ?
C46 C45 H45 119.9 . . ?
C44 C45 C46 120.28(12) . . ?
C44 C45 H45 119.9 . . ?
C19 C20 H20 119.1 . . ?
C19 C20 C21 121.87(12) . . ?
C21 C20 H20 119.1 . . ?
C27 C28 H28 119.8 . . ?
C29 C28 C27 120.46(12) . . ?
C29 C28 H28 119.8 . . ?
C7 C8 C3 121.05(11) . . ?
C9 C8 C7 118.60(12) . . ?
C9 C8 C3 120.36(11) . . ?
C8 C9 H9 118.9 . . ?
C8 C9 C4 122.12(12) . . ?
C4 C9 H9 118.9 . . ?
C6 C5 H5 119.1 . . ?
C6 C5 C4 121.85(12) . . ?
C4 C5 H5 119.1 . . ?
C8 C3 H3A 109.5 . . ?
C8 C3 H3B 109.5 . . ?
C8 C3 H3C 109.5 . . ?
H3A C3 H3B 109.5 . . ?
H3A C3 H3C 109.5 . . ?
H3B C3 H3C 109.5 . . ?
C32 C31 H31 119.4 . . ?
C30 C31 C32 121.16(12) . . ?
C30 C31 H31 119.4 . . ?
C31 C30 H30 120.0 . . ?
C31 C30 C29 119.91(12) . . ?
C29 C30 H30 120.0 . . ?
C28 C29 C30 119.64(12) . . ?
C28 C29 H29 120.2 . . ?
C30 C29 H29 120.2 . . ?
C20 C21 C24 121.24(13) . . ?
C22 C21 C20 118.24(12) . . ?
C22 C21 C24 120.51(13) . . ?
C23 C22 C21 122.27(12) . . ?
C23 C22 H22 118.9 . . ?
C21 C22 H22 118.9 . . ?
C9 C4 C5 118.32(12) . . ?
C9 C4 C1 120.23(12) . . ?
C5 C4 C1 121.44(12) . . ?
C19 C26 H26A 109.5 . . ?
C19 C26 H26B 109.5 . . ?
C19 C26 H26C 109.5 . . ?
H26A C26 H26B 109.5 . . ?
H26A C26 H26C 109.5 . . ?
H26B C26 H26C 109.5 . . ?
C23 C25 H25A 109.5 . . ?
C23 C25 H25B 109.5 . . ?
C23 C25 H25C 109.5 . . ?
H25A C25 H25B 109.5 . . ?
H25A C25 H25C 109.5 . . ?
H25B C25 H25C 109.5 . . ?
C6 C2 H2A 109.5 . . ?
C6 C2 H2B 109.5 . . ?
C6 C2 H2C 109.5 . . ?
H2A C2 H2B 109.5 . . ?
H2A C2 H2C 109.5 . . ?
H2B C2 H2C 109.5 . . ?
C4 C1 H1A 109.5 . . ?
C4 C1 H1B 109.5 . . ?
C4 C1 H1C 109.5 . . ?
H1A C1 H1B 109.5 . . ?
H1A C1 H1C 109.5 . . ?
H1B C1 H1C 109.5 . . ?
C21 C24 H24A 109.5 . . ?
C21 C24 H24B 109.5 . . ?
C21 C24 H24C 109.5 . . ?
H24A C24 H24B 109.5 . . ?
H24A C24 H24C 109.5 . . ?
H24B C24 H24C 109.5 . . ?
C11 B1 C12 120.07(11) . . ?
C11 B1 C40 122.93(11) . . ?
C40 B1 C12 116.98(11) . . ?
C16 B2 C15 120.29(11) . . ?
C16 B2 C33 122.84(11) . . ?
C33 B2 C15 116.86(11) . . ?

loop_
_geom_bond_atom_site_label_1
_geom_bond_atom_site_label_2
_geom_bond_distance
_geom_bond_site_symmetry_2
_geom_bond_publ_flag
C12 C47 1.4278(17) . ?
C12 C13 1.3919(17) . ?
C12 B1 1.5657(18) . ?
C48 C47 1.4209(17) . ?
C48 C15 1.4234(17) . ?
C48 C35 1.4328(17) . ?
C47 C38 1.4322(17) . ?
C38 C39 1.4501(17) . ?
C38 C37 1.3862(17) . ?
C16 C17 1.2129(18) . ?
C16 B2 1.5236(18) . ?
C17 C18 1.4321(17) . ?
C6 C7 1.4078(18) . ?
C6 C5 1.3922(18) . ?
C6 C2 1.5070(18) . ?
C39 H39 0.9500 . ?
C39 C40 1.3603(18) . ?
C10 C11 1.2127(18) . ?
C10 C7 1.4358(17) . ?
C37 H37 0.9500 . ?
C37 C36 1.3981(17) . ?
C46 H46 0.9500 . ?
C46 C41 1.3975(17) . ?
C46 C45 1.3891(18) . ?
C15 C14 1.3939(17) . ?
C15 B2 1.5639(18) . ?
C18 C19 1.4137(18) . ?
C18 C23 1.4136(18) . ?
C36 H36 0.9500 . ?
C36 C35 1.3845(17) . ?
C11 B1 1.5252(18) . ?
C41 C42 1.3984(17) . ?
C41 C40 1.4796(17) . ?
C34 H34 0.9500 . ?
C34 C35 1.4520(17) . ?
C34 C33 1.3585(18) . ?
C7 C8 1.4151(18) . ?
C32 C33 1.4857(17) . ?
C32 C27 1.3968(18) . ?
C32 C31 1.3983(18) . ?
C14 H14 0.9500 . ?
C14 C13 1.4009(17) . ?
C13 H13 0.9500 . ?
C33 B2 1.5550(18) . ?
C42 H42 0.9500 . ?
C42 C43 1.3887(18) . ?
C40 B1 1.5541(18) . ?
C19 C20 1.3901(18) . ?
C19 C26 1.5055(18) . ?
C43 H43 0.9500 . ?
C43 C44 1.3885(18) . ?
C44 H44 0.9500 . ?
C44 C45 1.3860(19) . ?
C27 H27 0.9500 . ?
C27 C28 1.3896(18) . ?
C23 C22 1.3881(18) . ?
C23 C25 1.5042(18) . ?
C45 H45 0.9500 . ?
C20 H20 0.9500 . ?
C20 C21 1.3947(19) . ?
C28 H28 0.9500 . ?
C28 C29 1.3869(19) . ?
C8 C9 1.3904(18) . ?
C8 C3 1.5021(18) . ?
C9 H9 0.9500 . ?
C9 C4 1.3920(19) . ?
C5 H5 0.9500 . ?
C5 C4 1.3938(19) . ?
C3 H3A 0.9800 . ?
C3 H3B 0.9800 . ?
C3 H3C 0.9800 . ?
C31 H31 0.9500 . ?
C31 C30 1.3866(18) . ?
C30 H30 0.9500 . ?
C30 C29 1.388(2) . ?
C29 H29 0.9500 . ?
C21 C22 1.392(2) . ?
C21 C24 1.5085(18) . ?
C22 H22 0.9500 . ?
C4 C1 1.5088(18) . ?
C26 H26A 0.9800 . ?
C26 H26B 0.9800 . ?
C26 H26C 0.9800 . ?
C25 H25A 0.9800 . ?
C25 H25B 0.9800 . ?
C25 H25C 0.9800 . ?
C2 H2A 0.9800 . ?
C2 H2B 0.9800 . ?
C2 H2C 0.9800 . ?
C1 H1A 0.9800 . ?
C1 H1B 0.9800 . ?
C1 H1C 0.9800 . ?
C24 H24A 0.9800 . ?
C24 H24B 0.9800 . ?
C24 H24C 0.9800 . ?

loop_
_geom_torsion_atom_site_label_1
_geom_torsion_atom_site_label_2
_geom_torsion_atom_site_label_3
_geom_torsion_atom_site_label_4
_geom_torsion
_geom_torsion_site_symmetry_1
_geom_torsion_site_symmetry_2
_geom_torsion_site_symmetry_3
_geom_torsion_site_symmetry_4
_geom_torsion_publ_flag
C12 C47 C38 C39 -3.53(18) . . . . ?
C12 C47 C38 C37 178.17(11) . . . . ?
C48 C47 C38 C39 175.56(11) . . . . ?
C48 C47 C38 C37 -2.74(18) . . . . ?
C48 C15 C14 C13 1.12(19) . . . . ?
C48 C15 B2 C16 178.17(11) . . . . ?
C48 C15 B2 C33 -3.10(17) . . . . ?
C47 C12 C13 C14 -0.93(18) . . . . ?
C47 C12 B1 C11 -179.32(11) . . . . ?
C47 C12 B1 C40 2.13(17) . . . . ?
C47 C48 C15 C14 -0.91(18) . . . . ?
C47 C48 C15 B2 177.30(11) . . . . ?
C47 C48 C35 C36 2.93(18) . . . . ?
C47 C48 C35 C34 -174.77(11) . . . . ?
C47 C38 C39 C40 1.02(19) . . . . ?
C47 C38 C37 C36 3.06(18) . . . . ?
C38 C39 C40 C41 -175.49(11) . . . . ?
C38 C39 C40 B1 3.03(19) . . . . ?
C38 C37 C36 C35 -0.33(19) . . . . ?
C17 C18 C19 C20 -178.87(12) . . . . ?
C17 C18 C19 C26 2.07(19) . . . . ?
C17 C18 C23 C22 179.02(12) . . . . ?
C17 C18 C23 C25 -1.29(19) . . . . ?
C6 C7 C8 C9 0.39(18) . . . . ?
C6 C7 C8 C3 -179.47(12) . . . . ?
C6 C5 C4 C9 0.2(2) . . . . ?
C6 C5 C4 C1 179.86(13) . . . . ?
C39 C38 C37 C36 -175.26(11) . . . . ?
C39 C40 B1 C12 -4.43(17) . . . . ?
C39 C40 B1 C11 177.06(12) . . . . ?
C10 C7 C8 C9 -178.87(12) . . . . ?
C10 C7 C8 C3 1.27(18) . . . . ?
C37 C38 C39 C40 179.31(12) . . . . ?
C37 C36 C35 C48 -2.71(18) . . . . ?
C37 C36 C35 C34 175.02(11) . . . . ?
C46 C41 C42 C43 -0.22(19) . . . . ?
C46 C41 C40 C39 -132.44(13) . . . . ?
C46 C41 C40 B1 49.16(18) . . . . ?
C15 C48 C47 C12 -0.20(18) . . . . ?
C15 C48 C47 C38 -179.29(11) . . . . ?
C15 C48 C35 C36 -178.00(11) . . . . ?
C15 C48 C35 C34 4.30(18) . . . . ?
C15 C14 C13 C12 -0.2(2) . . . . ?
C18 C19 C20 C21 -0.4(2) . . . . ?
C18 C23 C22 C21 0.1(2) . . . . ?
C41 C46 C45 C44 0.75(19) . . . . ?
C41 C42 C43 C44 0.4(2) . . . . ?
C41 C40 B1 C12 173.99(11) . . . . ?
C41 C40 B1 C11 -4.51(19) . . . . ?
C34 C33 B2 C16 -175.68(12) . . . . ?
C34 C33 B2 C15 5.62(17) . . . . ?
C7 C6 C5 C4 0.10(19) . . . . ?
C7 C8 C9 C4 -0.1(2) . . . . ?
C35 C48 C47 C12 178.86(11) . . . . ?
C35 C48 C47 C38 -0.23(17) . . . . ?
C35 C48 C15 C14 -179.97(11) . . . . ?
C35 C48 C15 B2 -1.76(18) . . . . ?
C35 C34 C33 C32 174.08(11) . . . . ?
C35 C34 C33 B2 -3.51(19) . . . . ?
C32 C33 B2 C16 6.89(19) . . . . ?
C32 C33 B2 C15 -171.80(11) . . . . ?
C32 C27 C28 C29 -1.5(2) . . . . ?
C32 C31 C30 C29 -0.7(2) . . . . ?
C14 C15 B2 C16 -3.72(19) . . . . ?
C14 C15 B2 C33 175.01(12) . . . . ?
C13 C12 C47 C48 1.11(18) . . . . ?
C13 C12 C47 C38 -179.80(11) . . . . ?
C13 C12 B1 C11 2.34(19) . . . . ?
C13 C12 B1 C40 -176.21(12) . . . . ?
C33 C34 C35 C48 -1.55(19) . . . . ?
C33 C34 C35 C36 -179.24(12) . . . . ?
C33 C32 C27 C28 -178.48(12) . . . . ?
C33 C32 C31 C30 179.62(12) . . . . ?
C42 C41 C40 C39 47.11(17) . . . . ?
C42 C41 C40 B1 -131.29(13) . . . . ?
C42 C43 C44 C45 0.1(2) . . . . ?
C40 C41 C42 C43 -179.78(12) . . . . ?
C19 C18 C23 C22 -0.45(19) . . . . ?
C19 C18 C23 C25 179.24(12) . . . . ?
C19 C20 C21 C22 0.1(2) . . . . ?
C19 C20 C21 C24 -179.37(13) . . . . ?
C43 C44 C45 C46 -0.6(2) . . . . ?
C27 C32 C33 C34 130.52(13) . . . . ?
C27 C32 C33 B2 -52.08(18) . . . . ?
C27 C32 C31 C30 0.10(19) . . . . ?
C27 C28 C29 C30 0.9(2) . . . . ?
C23 C18 C19 C20 0.61(19) . . . . ?
C23 C18 C19 C26 -178.46(12) . . . . ?
C45 C46 C41 C42 -0.34(19) . . . . ?
C45 C46 C41 C40 179.22(11) . . . . ?
C20 C21 C22 C23 0.1(2) . . . . ?
C8 C9 C4 C5 -0.1(2) . . . . ?
C8 C9 C4 C1 -179.85(12) . . . . ?
C5 C6 C7 C10 178.89(11) . . . . ?
C5 C6 C7 C8 -0.37(18) . . . . ?
C3 C8 C9 C4 179.74(12) . . . . ?
C31 C32 C33 C34 -48.99(17) . . . . ?
C31 C32 C33 B2 128.41(13) . . . . ?
C31 C32 C27 C28 1.03(19) . . . . ?
C31 C30 C29 C28 0.2(2) . . . . ?
C26 C19 C20 C21 178.62(12) . . . . ?
C25 C23 C22 C21 -179.58(13) . . . . ?
C2 C6 C7 C10 -1.07(18) . . . . ?
C2 C6 C7 C8 179.66(11) . . . . ?
C2 C6 C5 C4 -179.94(12) . . . . ?
C24 C21 C22 C23 179.54(13) . . . . ?
B1 C12 C47 C48 -177.32(11) . . . . ?
B1 C12 C47 C38 1.77(17) . . . . ?
B1 C12 C13 C14 177.45(12) . . . . ?
B2 C15 C14 C13 -177.02(11) . . . . ?
